data_7110058
loop_
_publ_author_name
'Jose M. Seco'
'David Fairen-Jimenez'
'Antonio J. Calahorro'
'Laura Mendez-Linan'
'Manuel Perez-Mendoza'
'Nicola Casati'
'Enrique Colacio'
'Antonio Rodriguez-Dieguez'

_publ_section_title
;
 Modular structure of a robust microporous MOF based on Cu2 paddle-wheels
 with high CO2 selectivity
;
_journal_name_full Chem.Commun.
_journal_page_first 11329
_journal_paper_doi 10.1039/c3cc44193h
_journal_volume 49
_journal_year 2013
_chemical_formula_sum 'C23 H26 Cu2 N2 O8'
_chemical_formula_weight 585.54
_chemical_name_systematic
;
 ?
;
_space_group_IT_number 15
_symmetry_cell_setting monoclinic
_symmetry_space_group_name_Hall '-C 2yc'
_symmetry_space_group_name_H-M 'C 1 2/c 1'
_atom_sites_solution_hydrogens geom
_atom_sites_solution_primary direct
_atom_sites_solution_secondary difmap
_audit_creation_method SHELXL-97
_cell_angle_alpha 90.00
_cell_angle_beta 104.58(3)
_cell_angle_gamma 90.00
_cell_formula_units_Z 4
_cell_length_a 27.449(18)
_cell_length_b 13.1546(14)
_cell_length_c 8.4882(11)
_cell_measurement_temperature 293(2)
_cell_volume 2966(2)
_computing_structure_refinement 'SHELXL-97 (Sheldrick, 2008)'
_diffrn_ambient_pressure 1100000(100000)
_diffrn_ambient_temperature 293(2)
_diffrn_measured_fraction_theta_full 0.494
_diffrn_measured_fraction_theta_max 0.494
_diffrn_measurement_device_type 'CCD area detector'
_diffrn_measurement_method 'phi scans'
_diffrn_radiation_monochromator silicon
_diffrn_radiation_source synchrotron
_diffrn_radiation_type synchrotron
_diffrn_radiation_wavelength 0.30969
_diffrn_reflns_av_R_equivalents 0.0916
_diffrn_reflns_av_sigmaI/netI 0.0699
_diffrn_reflns_limit_h_max 21
_diffrn_reflns_limit_h_min -20
_diffrn_reflns_limit_k_max 15
_diffrn_reflns_limit_k_min -15
_diffrn_reflns_limit_l_max 9
_diffrn_reflns_limit_l_min -9
_diffrn_reflns_number 6303
_diffrn_reflns_theta_full 10.48
_diffrn_reflns_theta_max 10.48
_diffrn_reflns_theta_min 1.73
_exptl_absorpt_coefficient_mu 0.163
_exptl_absorpt_correction_T_max 1.00
_exptl_absorpt_correction_T_min 0.91
_exptl_absorpt_correction_type sphere
_exptl_crystal_colour green
_exptl_crystal_density_diffrn 1.311
_exptl_crystal_density_method 'not measured'
_exptl_crystal_F_000 1200
_exptl_crystal_size_max 0.07
_exptl_crystal_size_mid 0.07
_exptl_crystal_size_min 0.02
_refine_diff_density_max 0.511
_refine_diff_density_min -0.468
_refine_diff_density_rms 0.107
_refine_ls_extinction_method none
_refine_ls_goodness_of_fit_ref 1.118
_refine_ls_hydrogen_treatment constr
_refine_ls_matrix_type full
_refine_ls_number_parameters 65
_refine_ls_number_reflns 1244
_refine_ls_number_restraints 10
_refine_ls_restrained_S_all 1.116
_refine_ls_R_factor_all 0.1045
_refine_ls_R_factor_gt 0.0797
_refine_ls_shift/su_max 0.000
_refine_ls_shift/su_mean 0.000
_refine_ls_structure_factor_coef Fsqd
_refine_ls_weighting_details 'calc w=1/[\s^2^(Fo^2^)+(0.1367P)^2^+11.9420P] where P=(Fo^2^+2Fc^2^)/3'
_refine_ls_weighting_scheme calc
_refine_ls_wR_factor_gt 0.2255
_refine_ls_wR_factor_ref 0.2425
_reflns_number_gt 933
_reflns_number_total 1244
_reflns_threshold_expression >2\s(I)
_cod_data_source_file c3cc44193h.txt
_cod_data_source_block anto1p1
_cod_original_sg_symbol_H-M C2/c
_cod_database_code 7110058

loop_
_symmetry_equiv_pos_as_xyz
'x, y, z'
'-x, y, -z+1/2'
'x+1/2, y+1/2, z'
'-x+1/2, y+1/2, -z+1/2'
'-x, -y, -z'
'x, -y, z-1/2'
'-x+1/2, -y+1/2, -z'
'x+1/2, -y+1/2, z-1/2'

loop_
_atom_site_label
_atom_site_type_symbol
_atom_site_fract_x
_atom_site_fract_y
_atom_site_fract_z
_atom_site_U_iso_or_equiv
_atom_site_adp_type
_atom_site_occupancy
_atom_site_symmetry_multiplicity
_atom_site_calc_flag
_atom_site_refinement_flags
Cu1 Cu 0.79102(11) 0.20514(8) 0.08436(15) 0.0389(12) Uani 1 1 d .
N1A N 0.8500(3) 0.1305(4) 0.2592(6) 0.033(2) Uiso 1 1 d G
C2A C 0.8475(4) 0.0261(4) 0.2814(7) 0.040(3) Uiso 1 1 d G
H2A H 0.8223 -0.0119 0.2130 0.048 Uiso 1 1 calc R
C3A C 0.8828(4) -0.0215(3) 0.4059(8) 0.045(3) Uiso 1 1 d G
H3A H 0.8812 -0.0913 0.4207 0.054 Uiso 1 1 calc R
C4A C 0.9206(4) 0.0353(4) 0.5081(7) 0.033(2) Uiso 1 1 d GD
C5A C 0.9230(3) 0.1397(4) 0.4860(7) 0.039(3) Uiso 1 1 d G
H5A H 0.9483 0.1777 0.5544 0.047 Uiso 1 1 calc R
C6A C 0.8877(4) 0.1873(3) 0.3615(8) 0.040(3) Uiso 1 1 d G
H6A H 0.8893 0.2571 0.3467 0.048 Uiso 1 1 calc R
C7A C 0.9615(4) -0.0219(6) 0.6347(9) 0.036(3) Uiso 1 1 d D
H71A H 0.9451 -0.0644 0.6996 0.043 Uiso 1 1 calc R
H72A H 0.9794 -0.0665 0.5775 0.043 Uiso 1 1 calc R
C8A C 1.0000 0.0462(9) 0.7500 0.037(4) Uiso 1 2 d SD
H81A H 0.9831 0.0894 0.8123 0.044 Uiso 0.50 1 calc PR
H82A H 1.0169 0.0894 0.6877 0.044 Uiso 0.50 1 calc PR
O1B O 0.8187(6) 0.2204(5) -0.1093(9) 0.045(2) Uiso 1 1 d D
O2B O 0.7538(5) 0.2094(5) 0.2535(10) 0.046(2) Uiso 1 1 d .
C3B C 0.7912(5) 0.2644(7) -0.2329(10) 0.028(2) Uiso 1 1 d D
C4B C 0.8158(6) 0.2882(6) -0.3728(12) 0.033(2) Uiso 1 1 d D
H41B H 0.8520 0.2911 -0.3302 0.040 Uiso 1 1 calc R
H42B H 0.8082 0.2338 -0.4523 0.040 Uiso 1 1 calc R
C5B C 0.7972(6) 0.3895(5) -0.4569(10) 0.029(2) Uiso 1 1 d D
H51B H 0.8123 0.4005 -0.5472 0.034 Uiso 1 1 calc R
H52B H 0.7609 0.3873 -0.4996 0.034 Uiso 1 1 calc R
C6B C 0.8115(7) 0.4769(5) -0.3339(10) 0.037(3) Uiso 1 1 d D
H61B H 0.8478 0.4849 -0.3042 0.044 Uiso 1 1 calc R
H62B H 0.8011 0.4598 -0.2360 0.044 Uiso 1 1 calc R
C7B C 0.7868(5) 0.5780(6) -0.4023(11) 0.029(2) Uiso 1 1 d D
O8B O 0.7558(5) 0.0800(5) -0.0048(9) 0.0411(19) Uiso 1 1 d .
O9B O 0.8127(5) 0.3445(5) 0.1418(9) 0.043(2) Uiso 1 1 d .

loop_
_atom_site_aniso_label
_atom_site_aniso_U_11
_atom_site_aniso_U_22
_atom_site_aniso_U_33
_atom_site_aniso_U_23
_atom_site_aniso_U_13
_atom_site_aniso_U_12
Cu1 0.061(4) 0.0270(7) 0.0309(8) 0.0021(5) 0.0163(13) 0.0037(9)

loop_
_atom_type_symbol
_atom_type_description
_atom_type_scat_dispersion_real
_atom_type_scat_dispersion_imag
_atom_type_scat_source
C C 0.0015 0.0009 'International Tables Vol C Tables 4.2.6.8 and 6.1.1.4'
H H 0.0000 0.0000 'International Tables Vol C Tables 4.2.6.8 and 6.1.1.4'
N N 0.0030 0.0019 'International Tables Vol C Tables 4.2.6.8 and 6.1.1.4'
O O 0.0056 0.0036 'International Tables Vol C Tables 4.2.6.8 and 6.1.1.4'
Cu Cu 0.3240 0.8257 'International Tables Vol C Tables 4.2.6.8 and 6.1.1.4'

loop_
_geom_angle_atom_site_label_1
_geom_angle_atom_site_label_2
_geom_angle_atom_site_label_3
_geom_angle
_geom_angle_site_symmetry_1
_geom_angle_site_symmetry_3
O9B Cu1 O2B 88.4(4) . .
O9B Cu1 O8B 167.0(4) . .
O2B Cu1 O8B 90.5(4) . .
O9B Cu1 O1B 87.4(3) . .
O2B Cu1 O1B 168.8(4) . .
O8B Cu1 O1B 91.1(4) . .
O9B Cu1 N1A 97.4(4) . .
O2B Cu1 N1A 87.0(4) . .
O8B Cu1 N1A 95.5(4) . .
O1B Cu1 N1A 103.9(4) . .
O9B Cu1 Cu1 83.1(4) . 7_655
O2B Cu1 Cu1 81.6(4) . 7_655
O8B Cu1 Cu1 84.0(4) . 7_655
O1B Cu1 Cu1 87.6(4) . 7_655
N1A Cu1 Cu1 168.5(2) . 7_655
C2A N1A C6A 120.0 . .
C2A N1A Cu1 119.6(4) . .
C6A N1A Cu1 120.1(3) . .
C3A C2A N1A 120.0 . .
C2A C3A C4A 120.0 . .
C5A C4A C3A 120.0 . .
C5A C4A C7A 121.7(5) . .
C3A C4A C7A 118.1(5) . .
C4A C5A C6A 120.0 . .
C5A C6A N1A 120.0 . .
C8A C7A C4A 115.0(5) . .
C7A C8A C7A 108.6(9) . 2_756
C3B O1B Cu1 117.3(9) . .
C3B O2B Cu1 125.7(7) 7_655 .
O2B C3B O1B 127.1(9) 7_655 .
O2B C3B C4B 116.4(9) 7_655 .
O1B C3B C4B 116.5(9) . .
C5B C4B C3B 112.1(8) . .
C6B C5B C4B 109.5(7) . .
C5B C6B C7B 112.2(7) . .
O8B C7B O9B 123.4(10) 4_654 6_565
O8B C7B C6B 121.0(9) 4_654 .
O9B C7B C6B 115.6(9) 6_565 .
C7B O8B Cu1 124.1(7) 4_644 .
C7B O9B Cu1 125.4(9) 6_566 .

loop_
_geom_bond_atom_site_label_1
_geom_bond_atom_site_label_2
_geom_bond_distance
_geom_bond_site_symmetry_2
Cu1 O9B 1.951(9) .
Cu1 O2B 1.960(10) .
Cu1 O8B 1.962(9) .
Cu1 O1B 1.988(9) .
Cu1 N1A 2.139(7) .
Cu1 Cu1 2.625(5) 7_655
N1A C2A 1.3900 .
N1A C6A 1.3900 .
C2A C3A 1.3900 .
C3A C4A 1.3900 .
C4A C5A 1.3900 .
C4A C7A 1.541(5) .
C5A C6A 1.3900 .
C7A C8A 1.536(5) .
C8A C7A 1.536(5) 2_756
O1B C3B 1.267(9) .
O2B C3B 1.253(9) 7_655
C3B O2B 1.253(9) 7_655
C3B C4B 1.538(5) .
C4B C5B 1.537(5) .
C5B C6B 1.537(5) .
C6B C7B 1.538(5) .
C7B O8B 1.236(9) 4_654
C7B O9B 1.245(9) 6_565
O8B C7B 1.236(9) 4_644
O9B C7B 1.245(9) 6_566

loop_
_geom_torsion_atom_site_label_1
_geom_torsion_atom_site_label_2
_geom_torsion_atom_site_label_3
_geom_torsion_atom_site_label_4
_geom_torsion
_geom_torsion_site_symmetry_4
C3B C4B C5B C6B 61.9(14) .
C4B C5B C6B C7B -171.0(11) .
C5B C6B C7B O8B 34.9(16) 4_654
C5B C4B C3B O1B -144.1(10) .
